data_2011140
loop_
_publ_author_name
'Taycher, Hellena'
'Shteiman, Vitaly'
'Botoshansky, Mark'
'Kaftory, Menahem'

_publ_section_title
;3,5-Dimethyl-6-(4-nitroanilino)-2,3,4,5-tetrahydro-1,3,5-triazine-2,4-dione,
 (II),
 3,5-dimethyl-6-(<i>N</i>-methyl-4-nitroanilino)-2,3,4,5-tetrahydro-1,3,5-triazine-2,4-dione,
 (III), and 1,3,5-trimethyl-6-(4-nitrophenylimino)-1,3,5-triazinane-2,4-dione,
 (IV)
;
_journal_issue 7
_journal_name_full 'Acta Crystallographica Section C'
_journal_page_first 832
_journal_page_last 835
_journal_paper_doi 10.1107/S0108270100004303
_journal_volume 56
_journal_year 2000
_chemical_formula_sum 'C12 H13 N5 O4'
_chemical_formula_weight 291.27
_chemical_name_common Lenaa3
_chemical_name_systematic
;
2-(4'-nitrophenylimino)-1,3,5-trimethyl-1,3,5-triazine-4,6,-dione
;
_space_group_IT_number 2
_symmetry_cell_setting triclinic
_symmetry_space_group_name_Hall '-P 1'
_symmetry_space_group_name_H-M 'P -1'
_audit_creation_method SHELXL-97
_cell_angle_alpha 78.79
_cell_angle_beta 88.52
_cell_angle_gamma 74.95
_cell_formula_units_Z 2
_cell_length_a 8.253(6)
_cell_length_b 8.493(3)
_cell_length_c 10.084(2)
_cell_measurement_reflns_used 25
_cell_measurement_temperature 293(2)
_cell_measurement_theta_max 16.6
_cell_measurement_theta_min 2.5
_cell_volume 669.3(6)
_computing_cell_refinement 'DENZO (Otwinowski & Minor, 1997)'
_computing_data_collection 'COLLECT (Nonius, 1998)'
_computing_data_reduction DENZO
_computing_molecular_graphics TEXSAN
_computing_publication_material SHELXL97
_computing_structure_refinement 'SHELXL97 (Sheldrick, 1997)'
_computing_structure_solution 'SHELXS97 (Sheldrick, 1990)'
_diffrn_ambient_temperature 293(2)
_diffrn_measured_fraction_theta_full .999
_diffrn_measured_fraction_theta_max .999
_diffrn_measurement_device 'Philips PW 1100 diffractometer'
_diffrn_measurement_method \w/2\q
_diffrn_radiation_monochromator graphite
_diffrn_radiation_source 'fine-focus sealed tube'
_diffrn_radiation_type MoK\a
_diffrn_radiation_wavelength .71093
_diffrn_reflns_av_R_equivalents .0684
_diffrn_reflns_av_sigmaI/netI .0500
_diffrn_reflns_limit_h_max 9
_diffrn_reflns_limit_h_min -9
_diffrn_reflns_limit_k_max 10
_diffrn_reflns_limit_k_min -9
_diffrn_reflns_limit_l_max 11
_diffrn_reflns_limit_l_min 0
_diffrn_reflns_number 2494
_diffrn_reflns_theta_full 25.02
_diffrn_reflns_theta_max 25.02
_diffrn_reflns_theta_min 2.06
_diffrn_standards_decay_% 2.4
_diffrn_standards_interval_time '120 min'
_diffrn_standards_number 3
_exptl_absorpt_coefficient_mu .112
_exptl_absorpt_correction_type none
_exptl_crystal_colour 'Pale yellow'
_exptl_crystal_density_diffrn 1.445
_exptl_crystal_density_method 'not measured'
_exptl_crystal_description Plate
_exptl_crystal_F_000 304
_exptl_crystal_size_max .9
_exptl_crystal_size_mid .45
_exptl_crystal_size_min .1
_refine_diff_density_max .237
_refine_diff_density_min -.253
_refine_ls_extinction_method none
_refine_ls_goodness_of_fit_ref .907
_refine_ls_hydrogen_treatment refall
_refine_ls_matrix_type full
_refine_ls_number_parameters 242
_refine_ls_number_reflns 2349
_refine_ls_number_restraints 0
_refine_ls_restrained_S_all .907
_refine_ls_R_factor_all .0644
_refine_ls_R_factor_gt .0484
_refine_ls_shift/su_max .011
_refine_ls_shift/su_mean .001
_refine_ls_structure_factor_coef Fsqd
_refine_ls_weighting_details 'calc w = 1/[\s^2^(Fo^2^)+(0.0885P)^2^+0.2017P] where P=(Fo^2^+2Fc^2^)/3'
_refine_ls_weighting_scheme calc
_refine_ls_wR_factor_ref .1442
_reflns_number_gt 1806
_reflns_number_total 2349
_reflns_threshold_expression I>2\s(I)
_cod_data_source_file na1458.cif
_cod_data_source_block IV
_cod_depositor_comments
;
The following automatic conversions were performed:
'_symmetry_cell_setting' value 'Triclinic' changed to 'triclinic'
according to '/home/saulius/struct/CIF-dictionaries/cif_core.dic'
dictionary named 'cif_core.dic' version 2.4.1 from 2010-06-29.

Automatic conversion script
Id: cif_fix_enum 1527 2010-12-29 10:47:43Z saulius 

The following automatic conversions were performed:

'_symmetry_cell_setting' value 'Triclinic' changed to 'triclinic'
according to /home/saulius/struct/CIF-dictionaries/cif_core.dic
dictionary named 'cif_core.dic' version 2.4.1 from 2010-06-29.

Automatic conversion script
Id: cif_fix_values 1715 2011-07-08 13:25:40Z adriana 
;
_cod_database_code 2011140
_cod_database_fobs_code 2011140

loop_
_symmetry_equiv_pos_as_xyz
'x, y, z'
'-x, -y, -z'

loop_
_atom_site_label
_atom_site_fract_x
_atom_site_fract_y
_atom_site_fract_z
_atom_site_U_iso_or_equiv
_atom_site_adp_type
_atom_site_calc_flag
_atom_site_refinement_flags
_atom_site_occupancy
_atom_site_disorder_assembly
_atom_site_disorder_group
_atom_site_type_symbol
O1 .2041(2) .03085(18) .10070(18) .0649(5) Uani d . 1 . . O
O2 .28833(19) .54925(18) .04935(16) .0576(4) Uani d . 1 . . O
O3 -.6043(3) .0763(3) .6994(2) .0991(7) Uani d . 1 . . O
O4 -.7843(2) .1975(3) .5373(2) .0852(6) Uani d . 1 . . O
N1 .2571(2) .2852(2) .08282(17) .0463(4) Uani d . 1 . . N
N2 .0088(2) .23124(19) .18234(17) .0452(4) Uani d . 1 . . N
N3 .0641(2) .49373(19) .16930(16) .0443(4) Uani d . 1 . . N
N4 -.1612(2) .4446(2) .29049(18) .0529(5) Uani d . 1 . . N
N5 -.6431(3) .1652(3) .5889(2) .0643(6) Uani d . 1 . . N
C1 .1604(3) .1725(2) .1215(2) .0462(5) Uani d . 1 . . C
C2 -.0375(2) .3867(2) .22033(19) .0422(5) Uani d . 1 . . C
C3 .2081(2) .4500(2) .09606(19) .0424(5) Uani d . 1 . . C
C4 -.2752(3) .3656(3) .3637(2) .0468(5) Uani d . 1 . . C
C5 -.2292(3) .2499(3) .4837(2) .0543(6) Uani d . 1 . . C
C6 -.3488(3) .1846(3) .5591(2) .0568(6) Uani d . 1 . . C
C7 -.5143(3) .2354(3) .5129(2) .0487(5) Uani d . 1 . . C
C8 -.5634(3) .3523(3) .3965(2) .0550(6) Uani d . 1 . . C
C9 -.4453(3) .4195(3) .3222(2) .0568(6) Uani d . 1 . . C
C10 -.1086(4) .1228(3) .1970(3) .0607(6) Uani d . 1 . . C
C11 .0211(4) .6619(3) .2030(3) .0582(6) Uani d . 1 . . C
C12 .4186(3) .2265(3) .0171(3) .0618(6) Uani d . 1 . . C
H5 -.116(3) .216(3) .512(2) .059(6) Uiso d . 1 . . H
H6 -.322(3) .109(3) .635(3) .066(7) Uiso d . 1 . . H
H8 -.678(3) .385(3) .368(3) .070(7) Uiso d . 1 . . H
H9 -.478(3) .505(4) .242(3) .076(8) Uiso d . 1 . . H
H101 -.088(4) .063(4) .123(3) .102(10) Uiso d . 1 . . H
H102 -.223(4) .194(4) .184(3) .082(9) Uiso d . 1 . . H
H103 -.093(3) .053(4) .282(3) .075(8) Uiso d . 1 . . H
H111 -.095(4) .723(4) .172(3) .094(10) Uiso d . 1 . . H
H112 .094(4) .721(4) .163(3) .098(10) Uiso d . 1 . . H
H113 .026(4) .641(4) .303(4) .099(10) Uiso d . 1 . . H
H121 .487(4) .122(5) .071(4) .105(11) Uiso d . 1 . . H
H122 .481(4) .308(4) .003(3) .098(10) Uiso d . 1 . . H
H123 .401(4) .209(4) -.069(4) .102(11) Uiso d . 1 . . H

loop_
_atom_site_aniso_label
_atom_site_aniso_U_11
_atom_site_aniso_U_22
_atom_site_aniso_U_33
_atom_site_aniso_U_12
_atom_site_aniso_U_13
_atom_site_aniso_U_23
O1 .0702(10) .0404(8) .0865(12) -.0141(7) .0127(9) -.0200(8)
O2 .0582(9) .0497(8) .0684(10) -.0242(7) .0111(7) -.0074(7)
O3 .1157(17) .1218(18) .0681(13) -.0642(15) .0160(12) .0051(12)
O4 .0597(11) .1067(16) .1006(15) -.0372(11) .0201(10) -.0286(12)
N1 .0468(9) .0426(9) .0506(10) -.0135(7) .0060(7) -.0100(7)
N2 .0515(10) .0400(9) .0501(10) -.0203(7) .0073(7) -.0120(7)
N3 .0484(9) .0384(9) .0506(10) -.0165(7) .0043(7) -.0128(7)
N4 .0543(10) .0546(10) .0574(11) -.0213(8) .0132(8) -.0205(8)
N5 .0720(14) .0709(13) .0616(13) -.0326(11) .0211(11) -.0241(11)
C1 .0504(11) .0403(11) .0488(11) -.0134(9) .0012(9) -.0083(8)
C2 .0467(10) .0410(10) .0418(10) -.0153(8) -.0003(8) -.0099(8)
C3 .0441(10) .0403(10) .0426(10) -.0127(8) -.0039(8) -.0046(8)
C4 .0496(11) .0486(11) .0485(11) -.0174(9) .0090(9) -.0192(9)
C5 .0450(12) .0606(13) .0568(13) -.0120(10) -.0030(10) -.0119(10)
C6 .0651(14) .0579(13) .0455(12) -.0162(11) .0008(10) -.0052(10)
C7 .0516(12) .0544(12) .0467(11) -.0204(10) .0111(9) -.0178(9)
C8 .0448(12) .0655(14) .0560(13) -.0154(10) .0003(10) -.0136(11)
C9 .0552(13) .0636(14) .0501(13) -.0174(11) -.0016(10) -.0044(11)
C10 .0702(17) .0532(14) .0729(17) -.0344(13) .0192(13) -.0231(13)
C11 .0668(16) .0454(12) .0710(17) -.0219(11) .0083(13) -.0228(11)
C12 .0519(13) .0576(15) .0753(18) -.0114(11) .0165(12) -.0174(13)

loop_
_atom_type_symbol
_atom_type_description
_atom_type_scat_dispersion_real
_atom_type_scat_dispersion_imag
_atom_type_scat_source
O O .0106 .0060 'International Tables Vol C Tables 4.2.6.8 and 6.1.1.4'
N N .0061 .0033 'International Tables Vol C Tables 4.2.6.8 and 6.1.1.4'
C C .0033 .0016 'International Tables Vol C Tables 4.2.6.8 and 6.1.1.4'
H H .0000 .0000 'International Tables Vol C Tables 4.2.6.8 and 6.1.1.4'

loop_
_geom_angle_atom_site_label_1
_geom_angle_atom_site_label_2
_geom_angle_atom_site_label_3
_geom_angle
C3 N1 C1 124.02(17)
C3 N1 C12 118.21(17)
C1 N1 C12 117.69(18)
C1 N2 C2 123.14(16)
C1 N2 C10 115.77(17)
C2 N2 C10 120.97(17)
C3 N3 C2 124.68(16)
C3 N3 C11 117.18(17)
C2 N3 C11 118.02(17)
C2 N4 C4 130.02(18)
O3 N5 O4 122.8(2)
O3 N5 C7 118.5(2)
O4 N5 C7 118.7(2)
O1 C1 N2 121.64(18)
O1 C1 N1 121.83(19)
N2 C1 N1 116.51(17)
N4 C2 N2 128.54(18)
N4 C2 N3 116.58(17)
N2 C2 N3 114.84(16)
O2 C3 N1 122.25(18)
O2 C3 N3 122.23(18)
N1 C3 N3 115.50(16)
C5 C4 N4 122.34(19)
C5 C4 C9 118.84(19)
N4 C4 C9 118.4(2)
C6 C5 C4 120.6(2)
C7 C6 C5 119.1(2)
C8 C7 C6 121.3(2)
C8 C7 N5 118.3(2)
C6 C7 N5 120.3(2)
C7 C8 C9 119.7(2)
C8 C9 C4 120.3(2)

loop_
_geom_bond_atom_site_label_1
_geom_bond_atom_site_label_2
_geom_bond_site_symmetry_2
_geom_bond_distance
_geom_bond_publ_flag
O1 C1 . 1.221(2) ?
O2 C3 . 1.221(2) ?
O3 N5 . 1.216(3) ?
O4 N5 . 1.231(3) ?
N1 C3 . 1.384(3) ?
N1 C1 . 1.393(3) ?
N1 C12 . 1.484(3) ?
N2 C1 . 1.395(3) ?
N2 C2 . 1.401(2) ?
N2 C10 . 1.487(3) ?
N3 C3 . 1.388(3) ?
N3 C2 . 1.409(3) ?
N3 C11 . 1.483(3) ?
N4 C2 . 1.274(3) ?
N4 C4 . 1.406(3) ?
N5 C7 . 1.478(3) ?
C4 C5 . 1.394(3) ?
C4 C9 . 1.406(3) ?
C5 C6 . 1.393(3) ?
C6 C7 . 1.385(3) ?
C7 C8 . 1.375(3) ?
C8 C9 . 1.386(3) ?

loop_
_geom_hbond_atom_site_label_D
_geom_hbond_atom_site_label_H
_geom_hbond_atom_site_label_A
_geom_hbond_site_symmetry_A
_geom_hbond_distance_DH
_geom_hbond_distance_HA
_geom_hbond_distance_DA
_geom_hbond_angle_DHA
C5 H5 O4 1_655 .94(2) 2.72(3) 3.624(4) 163(2)
C12 H121 O3 2_556 .98(3) 2.62(4) 3.529(3) 153(3)
C12 H122 O2 2_665 .95(4) 2.50(4) 3.426(4) 163(3)

loop_
_cod_related_entry_id
_cod_related_entry_database
_cod_related_entry_code
1 ChemSpider 21135669
